data_2234914
loop_
_publ_author_name
'Sun, Wei'
'Sun, Li-Zhi'
'Zhu, Teng-Teng'
'Zhao, Biao-Chun'
'Mi, Jin-Xiao'

_publ_section_title
;
 MnBa~2~(HPO~4~)~2~(H~2~PO~4~)~2~
;
_journal_coeditor_code BR2203
_journal_issue 6
_journal_name_full 'Acta Crystallographica Section E'
_journal_page_first i49
_journal_paper_doi 10.1107/S1600536812022775
_journal_volume 68
_journal_year 2012
_chemical_formula_iupac 'Mn Ba2 (H P O4)2 (H2 P O4)2'
_chemical_formula_sum 'Ba2 H6 Mn O16 P4'
_chemical_formula_weight 715.55
_chemical_name_systematic
;
manganese(II) dibarium bis(hydrogenphosphate)
bis(dihydrogenphosphate)
;
_space_group_IT_number 14
_symmetry_cell_setting monoclinic
_symmetry_space_group_name_Hall '-P 2ybc'
_symmetry_space_group_name_H-M 'P 1 21/c 1'
_atom_sites_solution_hydrogens difmap
_atom_sites_solution_primary direct
_atom_sites_solution_secondary difmap
_audit_creation_method SHELXL-97
_cell_angle_alpha 90.00
_cell_angle_beta 100.199(3)
_cell_angle_gamma 90.00
_cell_formula_units_Z 2
_cell_length_a 5.4168(10)
_cell_length_b 10.1048(19)
_cell_length_c 12.183(2)
_cell_measurement_reflns_used 3807
_cell_measurement_temperature 173(2)
_cell_measurement_theta_max 28.21
_cell_measurement_theta_min 2.64
_cell_volume 656.3(2)
_computing_cell_refinement 'SAINT (Bruker, 2001)'
_computing_data_collection 'SMART (Bruker, 2001)'
_computing_data_reduction 'SAINT (Bruker, 2001)'
_computing_molecular_graphics 'DIAMOND (Brandenburg, 2011) and ATOMS (Dowty, 2004)'
_computing_publication_material 'SHELXL97 (Sheldrick, 2008)'
_computing_structure_refinement 'SHELXL97 (Sheldrick, 2008)'
_computing_structure_solution 'SHELXS97 (Sheldrick, 2008)'
_diffrn_ambient_temperature 173(2)
_diffrn_measured_fraction_theta_full 0.982
_diffrn_measured_fraction_theta_max 0.935
_diffrn_measurement_device_type 'Bruker SMART CCD area-detector'
_diffrn_measurement_method '1265 images,\f=0, 90, 180 degree, and \D\w=0.3 degree, \c= 54.74 degree'
_diffrn_radiation_monochromator graphite
_diffrn_radiation_source 'fine-focus sealed tube'
_diffrn_radiation_type MoK\a
_diffrn_radiation_wavelength 0.71073
_diffrn_reflns_av_R_equivalents 0.0207
_diffrn_reflns_av_sigmaI/netI 0.0249
_diffrn_reflns_limit_h_max 7
_diffrn_reflns_limit_h_min -7
_diffrn_reflns_limit_k_max 8
_diffrn_reflns_limit_k_min -13
_diffrn_reflns_limit_l_max 13
_diffrn_reflns_limit_l_min -15
_diffrn_reflns_number 3807
_diffrn_reflns_theta_full 27.50
_diffrn_reflns_theta_max 28.21
_diffrn_reflns_theta_min 2.64
_diffrn_standards_number 0
_exptl_absorpt_coefficient_mu 7.461
_exptl_absorpt_correction_T_max 0.5867
_exptl_absorpt_correction_T_min 0.2571
_exptl_absorpt_correction_type multi-scan
_exptl_absorpt_process_details '(SADABS; Bruker, 2001)'
_exptl_crystal_colour 'light pink'
_exptl_crystal_density_diffrn 3.621
_exptl_crystal_density_method 'not measured'
_exptl_crystal_description prism
_exptl_crystal_F_000 662
_exptl_crystal_size_max 0.25
_exptl_crystal_size_mid 0.22
_exptl_crystal_size_min 0.08
_refine_diff_density_max 0.882
_refine_diff_density_min -1.034
_refine_ls_extinction_method none
_refine_ls_goodness_of_fit_ref 1.041
_refine_ls_hydrogen_treatment refall
_refine_ls_matrix_type full
_refine_ls_number_parameters 116
_refine_ls_number_reflns 1515
_refine_ls_number_restraints 1
_refine_ls_restrained_S_all 1.040
_refine_ls_R_factor_all 0.0253
_refine_ls_R_factor_gt 0.0245
_refine_ls_shift/su_max 0.000
_refine_ls_shift/su_mean 0.000
_refine_ls_structure_factor_coef Fsqd
_refine_ls_weighting_details 'calc w=1/[\s^2^(Fo^2^)+(0.0530P)^2^+1.2855P] where P=(Fo^2^+2Fc^2^)/3'
_refine_ls_weighting_scheme calc
_refine_ls_wR_factor_gt 0.0741
_refine_ls_wR_factor_ref 0.0750
_reflns_number_gt 1491
_reflns_number_total 1515
_reflns_threshold_expression I>2sigma(I)
_cod_data_source_file br2203.cif
_cod_data_source_block I
_cod_original_sg_symbol_H-M 'P 21/c'
_cod_database_code 2234914
_cod_database_fobs_code 2234914

loop_
_symmetry_equiv_pos_as_xyz
'x, y, z'
'-x, y+1/2, -z+1/2'
'-x, -y, -z'
'x, -y-1/2, z-1/2'

loop_
_atom_site_type_symbol
_atom_site_label
_atom_site_fract_x
_atom_site_fract_y
_atom_site_fract_z
_atom_site_U_iso_or_equiv
_atom_site_adp_type
_atom_site_calc_flag
_atom_site_refinement_flags
_atom_site_occupancy
_atom_site_symmetry_multiplicity
Ba Ba1 0.63461(4) 0.35046(2) 0.322960(18) 0.00907(12) Uani d . 1 1
Mn Mn1 0.5000 0.0000 0.5000 0.00694(18) Uani d S 1 2
P P1 0.91926(18) 0.01271(9) 0.30714(8) 0.0065(2) Uani d . 1 1
P P2 0.26314(18) 0.30069(10) 0.55243(8) 0.0072(2) Uani d . 1 1
O O1 0.6833(5) 0.0118(3) 0.3582(2) 0.0111(6) Uani d . 1 1
O O2 0.8498(5) 0.0497(3) 0.6203(2) 0.0104(5) Uani d . 1 1
O O3 0.4241(5) 0.2178(3) 0.4898(2) 0.0098(5) Uani d . 1 1
O O4 0.3420(5) 0.3043(3) 0.6778(2) 0.0121(6) Uani d . 1 1
O O5 0.8762(5) -0.0571(3) 0.1943(2) 0.0104(6) Uani d . 1 1
O O6 0.9749(6) 0.1640(3) 0.2869(3) 0.0113(6) Uani d . 1 1
O O7 0.2616(5) 0.4494(3) 0.5130(2) 0.0103(5) Uani d . 1 1
O O8 -0.0222(5) 0.2624(3) 0.5203(2) 0.0104(5) Uani d D 1 1
H H1 1.093(15) 0.168(6) 0.258(7) 0.038(11) Uiso d . 1 1
H H2 0.211(13) 0.479(7) 0.439(6) 0.038(11) Uiso d . 1 1
H H3 -0.065(13) 0.197(5) 0.550(5) 0.038(11) Uiso d D 1 1

loop_
_atom_site_aniso_label
_atom_site_aniso_U_11
_atom_site_aniso_U_22
_atom_site_aniso_U_33
_atom_site_aniso_U_12
_atom_site_aniso_U_13
_atom_site_aniso_U_23
Ba1 0.00826(17) 0.01023(17) 0.00887(16) -0.00059(7) 0.00195(10) -0.00110(7)
Mn1 0.0076(4) 0.0059(4) 0.0078(4) -0.0006(3) 0.0029(3) -0.0002(3)
P1 0.0079(5) 0.0046(4) 0.0074(4) 0.0003(3) 0.0026(3) -0.0002(3)
P2 0.0083(5) 0.0058(4) 0.0080(4) 0.0005(3) 0.0027(3) 0.0001(3)
O1 0.0105(14) 0.0141(14) 0.0099(13) 0.0013(11) 0.0047(11) 0.0026(11)
O2 0.0078(13) 0.0084(13) 0.0140(13) 0.0005(10) -0.0007(10) -0.0007(10)
O3 0.0120(14) 0.0076(13) 0.0107(13) 0.0008(10) 0.0043(10) -0.0006(10)
O4 0.0113(14) 0.0143(16) 0.0103(14) 0.0010(11) 0.0007(11) 0.0005(10)
O5 0.0144(15) 0.0082(13) 0.0087(12) 0.0008(10) 0.0025(10) -0.0018(10)
O6 0.0145(16) 0.0090(13) 0.0120(14) -0.0006(10) 0.0064(12) -0.0016(10)
O7 0.0139(14) 0.0050(12) 0.0119(13) -0.0005(10) 0.0016(11) -0.0008(10)
O8 0.0110(14) 0.0102(13) 0.0104(13) -0.0022(11) 0.0029(10) 0.0036(10)

loop_
_atom_type_symbol
_atom_type_description
_atom_type_scat_dispersion_real
_atom_type_scat_dispersion_imag
_atom_type_scat_source
O O 0.0106 0.0060 'International Tables Vol C Tables 4.2.6.8 and 6.1.1.4'
P P 0.1023 0.0942 'International Tables Vol C Tables 4.2.6.8 and 6.1.1.4'
Mn Mn 0.3368 0.7283 'International Tables Vol C Tables 4.2.6.8 and 6.1.1.4'
Ba Ba -0.3244 2.2819 'International Tables Vol C Tables 4.2.6.8 and 6.1.1.4'
H H 0.0000 0.0000 'International Tables Vol C Tables 4.2.6.8 and 6.1.1.4'

loop_
_geom_angle_atom_site_label_1
_geom_angle_atom_site_label_2
_geom_angle_atom_site_label_3
_geom_angle_site_symmetry_1
_geom_angle_site_symmetry_3
_geom_angle
_geom_angle_publ_flag
O4 Ba1 O6 4_565 . 80.03(9) no
O4 Ba1 O7 4_565 3_666 155.43(9) no
O6 Ba1 O7 . 3_666 123.55(9) no
O4 Ba1 O3 4_565 . 86.04(8) no
O6 Ba1 O3 . . 99.08(9) no
O7 Ba1 O3 3_666 . 83.49(8) no
O4 Ba1 O5 4_565 2_755 126.50(8) no
O6 Ba1 O5 . 2_755 63.30(9) no
O7 Ba1 O5 3_666 2_755 75.33(8) no
O3 Ba1 O5 . 2_755 134.74(8) no
O4 Ba1 O5 4_565 2_655 72.07(9) no
O6 Ba1 O5 . 2_655 151.29(9) no
O7 Ba1 O5 3_666 2_655 83.60(8) no
O3 Ba1 O5 . 2_655 72.78(8) no
O5 Ba1 O5 2_755 2_655 141.11(11) no
O4 Ba1 O8 4_565 1_655 126.01(9) no
O6 Ba1 O8 . 1_655 64.53(9) no
O7 Ba1 O8 3_666 1_655 67.45(8) no
O3 Ba1 O8 . 1_655 62.73(8) no
O5 Ba1 O8 2_755 1_655 72.22(8) no
O5 Ba1 O8 2_655 1_655 128.50(8) no
O4 Ba1 O1 4_565 2_655 68.71(9) no
O6 Ba1 O1 . 2_655 124.66(9) no
O7 Ba1 O1 3_666 2_655 98.43(8) no
O3 Ba1 O1 . 2_655 121.91(8) no
O5 Ba1 O1 2_755 2_655 100.73(8) no
O5 Ba1 O1 2_655 2_655 50.17(8) no
O8 Ba1 O1 1_655 2_655 165.22(8) no
O4 Ba1 O2 4_565 4_565 85.71(8) no
O6 Ba1 O2 . 4_565 74.60(8) no
O7 Ba1 O2 3_666 4_565 106.01(8) no
O3 Ba1 O2 . 4_565 170.38(8) no
O5 Ba1 O2 2_755 4_565 49.12(8) no
O5 Ba1 O2 2_655 4_565 109.20(8) no
O8 Ba1 O2 1_655 4_565 119.07(8) no
O1 Ba1 O2 2_655 4_565 59.06(8) no
O1 Mn1 O1 3_656 . 180.0 no
O1 Mn1 O2 3_656 . 86.79(11) no
O1 Mn1 O2 . . 93.21(11) no
O1 Mn1 O2 3_656 3_656 93.21(11) no
O1 Mn1 O2 . 3_656 86.79(11) no
O2 Mn1 O2 . 3_656 180.0 no
O1 Mn1 O3 3_656 . 89.58(10) no
O1 Mn1 O3 . . 90.42(10) no
O2 Mn1 O3 . . 86.66(10) no
O2 Mn1 O3 3_656 . 93.34(10) no
O1 Mn1 O3 3_656 3_656 90.42(10) no
O1 Mn1 O3 . 3_656 89.58(10) no
O2 Mn1 O3 . 3_656 93.34(10) no
O2 Mn1 O3 3_656 3_656 86.66(10) no
O3 Mn1 O3 . 3_656 180.0 no
O1 P1 O5 . . 111.18(17) no
O1 P1 O2 . 3_756 114.92(17) no
O5 P1 O2 . 3_756 107.95(16) no
O1 P1 O6 . . 105.48(17) no
O5 P1 O6 . . 107.96(17) no
O2 P1 O6 3_756 . 109.14(17) no
O3 P2 O4 . . 116.01(17) no
O3 P2 O8 . . 111.55(16) no
O4 P2 O8 . . 110.27(16) no
O3 P2 O7 . . 110.33(16) no
O4 P2 O7 . . 105.67(18) no
O8 P2 O7 . . 101.92(15) no
P1 O1 Mn1 . . 151.07(19) no
P1 O1 Ba1 . 2_645 96.65(14) no
Mn1 O1 Ba1 . 2_645 105.85(11) no
P1 O2 Mn1 3_756 . 142.65(17) no
P1 O2 Ba1 3_756 4_566 93.35(13) no
Mn1 O2 Ba1 . 4_566 101.64(10) no
P2 O3 Mn1 . . 129.37(16) no
P2 O3 Ba1 . . 116.17(14) no
Mn1 O3 Ba1 . . 114.29(11) no
P2 O4 Ba1 . 4_566 133.27(18) no
P1 O5 Ba1 . 2_745 102.82(13) no
P1 O5 Ba1 . 2_645 101.91(13) no
Ba1 O5 Ba1 2_745 2_645 141.10(11) no
P1 O6 Ba1 . . 119.25(17) no
P1 O6 H1 . . 108(5) no
Ba1 O6 H1 . . 132(5) no
P2 O7 Ba1 . 3_666 118.46(15) no
P2 O7 H2 . . 125(4) no
Ba1 O7 H2 3_666 . 116(4) no
P2 O8 Ba1 . 1_455 125.90(14) no
P2 O8 H3 . . 116(5) no
Ba1 O8 H3 1_455 . 116(5) no

loop_
_geom_bond_atom_site_label_1
_geom_bond_atom_site_label_2
_geom_bond_site_symmetry_2
_geom_bond_distance
_geom_bond_publ_flag
Ba1 O4 4_565 2.663(3) no
Ba1 O6 . 2.726(3) no
Ba1 O7 3_666 2.829(3) no
Ba1 O3 . 2.837(3) no
Ba1 O5 2_755 2.852(3) no
Ba1 O5 2_655 2.892(3) no
Ba1 O8 1_655 2.906(3) no
Ba1 O1 2_655 3.025(3) no
Ba1 O2 4_565 3.081(3) no
Mn1 O1 3_656 2.142(3) no
Mn1 O1 . 2.142(3) no
Mn1 O2 . 2.238(3) no
Mn1 O2 3_656 2.238(3) no
Mn1 O3 . 2.238(3) no
Mn1 O3 3_656 2.238(3) no
P1 O1 . 1.518(3) no
P1 O5 . 1.526(3) no
P1 O2 3_756 1.534(3) no
P1 O6 . 1.586(3) no
P2 O3 . 1.510(3) no
P2 O4 . 1.512(3) no
P2 O8 . 1.574(3) no
P2 O7 . 1.577(3) no

loop_
_geom_hbond_atom_site_label_D
_geom_hbond_atom_site_label_H
_geom_hbond_atom_site_label_A
_geom_hbond_site_symmetry_A
_geom_hbond_distance_DH
_geom_hbond_distance_HA
_geom_hbond_distance_DA
_geom_hbond_angle_DHA
O6 H1 O4 4_665 0.79(8) 1.82(8) 2.600(4) 172(7)
O7 H2 O5 2_655 0.95(7) 1.65(7) 2.504(4) 149(6)
O8 H3 O2 1_455 0.80(2) 1.82(2) 2.623(4) 178(8)
